data_4306881
loop_
_publ_author_name
'Weiming Gao'
'Jesper Ekstr\"om'
'Jianhui Liu'
'Changneng Chen'
'Lars Eriksson'
'Linhong Weng'
'Bj\"orn \%Akermark'
'Licheng Sun'

_publ_section_title
;
Binuclear Iron-Sulfur Complexes with Bidentate Phosphine Ligands as
Active Site Models of Fe-Hydrogenase and Their Catalytic Proton Reduction
;
_journal_name_full 'Inorganic Chemistry'
_journal_page_first 1981
_journal_page_last 1991
_journal_paper_doi 10.1021/ic0610278
_journal_volume 46
_journal_year 2007
_chemical_formula_sum 'C25 H25 Fe2 O4 P2 S2'
_chemical_formula_weight 627.21
_chemical_name_systematic
; 
 ? 
;
_space_group_IT_number 14
_symmetry_cell_setting monoclinic
_symmetry_space_group_name_Hall '-P 2ybc'
_symmetry_space_group_name_H-M 'P 1 21/c 1'
_atom_sites_solution_hydrogens geom
_atom_sites_solution_primary direct
_atom_sites_solution_secondary difmap
_audit_creation_method SHELXL-97
_cell_angle_alpha 90.027(8)
_cell_angle_beta 90.938(8)
_cell_angle_gamma 89.991(8)
_cell_formula_units_Z 4
_cell_length_a 9.8480(10)
_cell_length_b 14.3088(15)
_cell_length_c 23.615(2)
_cell_measurement_temperature 293(2)
_cell_volume 3327.2(6)
_computing_structure_refinement 'SHELXL-97 (Sheldrick, 1997)'
_computing_structure_solution 'SHELXS-97 (Sheldrick, 1990)'
_diffrn_ambient_temperature 293(2)
_diffrn_measured_fraction_theta_full 0.827
_diffrn_measured_fraction_theta_max 0.827
_diffrn_radiation_monochromator graphite
_diffrn_radiation_source 'fine-focus sealed tube'
_diffrn_radiation_type MoK\a
_diffrn_radiation_wavelength 0.71073
_diffrn_reflns_av_R_equivalents 0.0671
_diffrn_reflns_av_sigmaI/netI 0.2022
_diffrn_reflns_limit_h_max 15
_diffrn_reflns_limit_h_min -14
_diffrn_reflns_limit_k_max 20
_diffrn_reflns_limit_k_min -18
_diffrn_reflns_limit_l_max 31
_diffrn_reflns_limit_l_min -35
_diffrn_reflns_number 19010
_diffrn_reflns_theta_full 33.38
_diffrn_reflns_theta_max 33.38
_diffrn_reflns_theta_min 4.14
_exptl_absorpt_coefficient_mu 1.118
_exptl_crystal_density_diffrn 1.252
_exptl_crystal_density_method 'not measured'
_exptl_crystal_F_000 1284
_refine_diff_density_max 0.428
_refine_diff_density_min -0.354
_refine_diff_density_rms 0.066
_refine_ls_extinction_method none
_refine_ls_goodness_of_fit_ref 0.821
_refine_ls_hydrogen_treatment mixed
_refine_ls_matrix_type full
_refine_ls_number_parameters 397
_refine_ls_number_reflns 10680
_refine_ls_number_restraints 0
_refine_ls_restrained_S_all 0.821
_refine_ls_R_factor_all 0.2303
_refine_ls_R_factor_gt 0.0480
_refine_ls_shift/su_max 0.000
_refine_ls_shift/su_mean 0.000
_refine_ls_structure_factor_coef Fsqd
_refine_ls_weighting_details 'calc w=1/[\s^2^(Fo^2^)+(0.0375P)^2^+0.0000P] where P=(Fo^2^+2Fc^2^)/3'
_refine_ls_weighting_scheme calc
_refine_ls_wR_factor_gt 0.0874
_refine_ls_wR_factor_ref 0.1269
_reflns_number_gt 3211
_reflns_number_total 10680
_reflns_threshold_expression >2sigma(I)
_cod_data_source_file ic0610278si20060609_025240.cif
_cod_data_source_block ra4
_cod_database_code 4306881

loop_
_symmetry_equiv_pos_as_xyz
'x, y, z'
'-x, y+1/2, -z+1/2'
'-x, -y, -z'
'x, -y-1/2, z-1/2'

loop_
_atom_site_label
_atom_site_type_symbol
_atom_site_fract_x
_atom_site_fract_y
_atom_site_fract_z
_atom_site_U_iso_or_equiv
_atom_site_adp_type
_atom_site_occupancy
_atom_site_symmetry_multiplicity
_atom_site_calc_flag
_atom_site_refinement_flags
_atom_site_disorder_assembly
_atom_site_disorder_group
Fe1 Fe 0.49494(5) 0.30336(4) 0.13568(3) 0.04145(17) Uani 1 1 d . . .
Fe2 Fe 0.40466(5) 0.14960(4) 0.09377(3) 0.04852(19) Uani 1 1 d . . .
P1 P 0.72123(9) 0.31344(7) 0.12966(5) 0.0399(3) Uani 1 1 d . . .
S1 S 0.52540(9) 0.16116(7) 0.17560(5) 0.0457(3) Uani 1 1 d . . .
C11 C 0.4156(4) 0.1406(3) 0.23544(19) 0.0570(12) Uani 1 1 d . . .
H11A H 0.3710 0.0808 0.2297 0.068 Uiso 1 1 calc R . .
H11B H 0.4726 0.1350 0.2691 0.068 Uiso 1 1 calc R . .
C12 C 0.3087(4) 0.2115(3) 0.2470(2) 0.0735(15) Uani 1 1 d . . .
H12A H 0.3528 0.2704 0.2561 0.088 Uiso 1 1 calc R . .
H12B H 0.2595 0.1920 0.2802 0.088 Uiso 1 1 calc R . .
C13 C 0.2069(4) 0.2280(3) 0.1989(2) 0.0639(13) Uani 1 1 d . . .
H13A H 0.1436 0.2757 0.2110 0.077 Uiso 1 1 calc R . .
H13B H 0.1554 0.1709 0.1933 0.077 Uiso 1 1 calc R . .
S2 S 0.27360(9) 0.26320(7) 0.13072(5) 0.0520(3) Uani 1 1 d . . .
P2 P 0.77426(9) 0.36666(8) 0.25461(5) 0.0478(3) Uani 1 1 d . . .
C1 C 0.5396(4) 0.0834(3) 0.0631(2) 0.0692(15) Uani 1 1 d . . .
O1 O 0.6201(3) 0.0374(3) 0.04389(19) 0.1025(15) Uani 1 1 d . . .
C2 C 0.2966(4) 0.0523(3) 0.1060(2) 0.0618(14) Uani 1 1 d . . .
O2 O 0.2257(3) -0.0088(2) 0.11393(17) 0.0919(13) Uani 1 1 d . . .
C5 C 0.4717(4) 0.3701(3) 0.0734(2) 0.0603(14) Uani 1 1 d . . .
O5 O 0.4536(3) 0.4119(3) 0.03291(18) 0.0983(14) Uani 1 1 d . . .
C4 C 0.4728(4) 0.3922(3) 0.1863(2) 0.0523(13) Uani 1 1 d . . .
O4 O 0.4450(3) 0.4520(2) 0.21690(16) 0.0709(10) Uani 1 1 d . . .
C3 C 0.3430(5) 0.1842(3) 0.0267(2) 0.0669(14) Uani 1 1 d . . .
O3 O 0.3007(4) 0.2050(3) -0.01724(19) 0.1028(13) Uani 1 1 d . . .
C21 C 0.7985(3) 0.2372(3) 0.07749(18) 0.0424(10) Uani 1 1 d . . .
C22 C 0.8880(4) 0.1667(3) 0.0911(2) 0.0577(13) Uani 1 1 d . . .
H22 H 0.9084 0.1536 0.1289 0.069 Uiso 1 1 calc R . .
C23 C 0.9480(4) 0.1150(3) 0.0485(3) 0.0737(16) Uani 1 1 d . . .
H23 H 1.0084 0.0673 0.0581 0.088 Uiso 1 1 calc R . .
C24 C 0.9196(5) 0.1332(3) -0.0072(2) 0.0681(14) Uani 1 1 d . . .
H24 H 0.9615 0.0987 -0.0353 0.082 Uiso 1 1 calc R . .
C25 C 0.8300(5) 0.2018(3) -0.0212(2) 0.0688(13) Uani 1 1 d . . .
H25 H 0.8092 0.2136 -0.0591 0.083 Uiso 1 1 calc R . .
C26 C 0.7701(4) 0.2537(3) 0.0203(2) 0.0565(12) Uani 1 1 d . . .
H26 H 0.7094 0.3008 0.0101 0.068 Uiso 1 1 calc R . .
C31 C 0.7974(3) 0.4267(3) 0.11048(18) 0.0458(11) Uani 1 1 d . . .
C32 C 0.9298(4) 0.4293(3) 0.0903(2) 0.0651(14) Uani 1 1 d . . .
H32 H 0.9779 0.3740 0.0855 0.078 Uiso 1 1 calc R . .
C33 C 0.9895(5) 0.5135(4) 0.0774(2) 0.0824(17) Uani 1 1 d . . .
H33 H 1.0783 0.5146 0.0646 0.099 Uiso 1 1 calc R . .
C34 C 0.9208(6) 0.5945(4) 0.0830(3) 0.0890(18) Uani 1 1 d . . .
H34 H 0.9618 0.6509 0.0736 0.107 Uiso 1 1 calc R . .
C35 C 0.7897(5) 0.5938(3) 0.1028(2) 0.0796(17) Uani 1 1 d . . .
H35 H 0.7419 0.6494 0.1066 0.096 Uiso 1 1 calc R . .
C36 C 0.7293(4) 0.5087(3) 0.1171(2) 0.0614(13) Uani 1 1 d . . .
H36 H 0.6418 0.5082 0.1313 0.074 Uiso 1 1 calc R . .
C41 C 0.9457(3) 0.3897(3) 0.28347(18) 0.0417(10) Uani 1 1 d . . .
C42 C 1.0210(4) 0.4573(3) 0.2551(2) 0.0613(13) Uani 1 1 d . . .
H42 H 0.9846 0.4855 0.2227 0.074 Uiso 1 1 calc R . .
C43 C 1.1495(5) 0.4829(3) 0.2746(3) 0.0744(16) Uani 1 1 d . . .
H43 H 1.1989 0.5277 0.2552 0.089 Uiso 1 1 calc R . .
C44 C 1.2030(4) 0.4426(4) 0.3219(3) 0.0724(16) Uani 1 1 d . . .
H44 H 1.2893 0.4593 0.3349 0.087 Uiso 1 1 calc R . .
C45 C 1.1302(4) 0.3782(3) 0.3499(2) 0.0660(14) Uani 1 1 d . . .
H45 H 1.1661 0.3517 0.3828 0.079 Uiso 1 1 calc R . .
C46 C 1.0046(4) 0.3513(3) 0.3308(2) 0.0581(12) Uani 1 1 d . . .
H46 H 0.9578 0.3056 0.3505 0.070 Uiso 1 1 calc R . .
C51 C 0.7025(4) 0.2861(3) 0.30622(19) 0.0518(12) Uani 1 1 d . . .
C52 C 0.5909(4) 0.3179(4) 0.3357(2) 0.0717(15) Uani 1 1 d . . .
H52 H 0.5559 0.3771 0.3282 0.086 Uiso 1 1 calc R . .
C53 C 0.5322(6) 0.2633(6) 0.3757(3) 0.102(2) Uani 1 1 d . . .
H53 H 0.4582 0.2861 0.3954 0.122 Uiso 1 1 calc R . .
C54 C 0.5795(7) 0.1763(6) 0.3874(3) 0.109(3) Uani 1 1 d . . .
H54 H 0.5383 0.1402 0.4150 0.131 Uiso 1 1 calc R . .
C55 C 0.6876(7) 0.1417(4) 0.3587(3) 0.0919(19) Uani 1 1 d . . .
H55 H 0.7195 0.0817 0.3662 0.110 Uiso 1 1 calc R . .
C56 C 0.7508(5) 0.1976(4) 0.3175(2) 0.0659(13) Uani 1 1 d . . .
H56 H 0.8250 0.1746 0.2979 0.079 Uiso 1 1 calc R . .
C6 C 0.8164(3) 0.2870(3) 0.19515(17) 0.0449(11) Uani 1 1 d . . .
H6A H 0.9128 0.2914 0.1879 0.054 Uiso 1 1 calc R . .
H6B H 0.7972 0.2232 0.2063 0.054 Uiso 1 1 calc R . .

loop_
_atom_site_aniso_label
_atom_site_aniso_U_11
_atom_site_aniso_U_22
_atom_site_aniso_U_33
_atom_site_aniso_U_23
_atom_site_aniso_U_13
_atom_site_aniso_U_12
Fe1 0.0352(3) 0.0410(3) 0.0481(4) 0.0030(3) -0.0012(3) 0.0005(2)
Fe2 0.0470(3) 0.0499(4) 0.0485(5) -0.0027(3) -0.0053(3) -0.0061(3)
P1 0.0346(5) 0.0459(6) 0.0392(8) -0.0023(5) -0.0016(4) 0.0000(4)
S1 0.0445(5) 0.0431(6) 0.0494(8) 0.0031(5) -0.0048(5) -0.0002(4)
C11 0.063(2) 0.061(3) 0.047(4) 0.006(2) 0.000(2) -0.010(2)
C12 0.075(3) 0.074(4) 0.072(5) -0.002(3) 0.015(3) -0.010(3)
C13 0.046(2) 0.079(3) 0.068(4) 0.002(3) 0.013(2) -0.005(2)
S2 0.0365(5) 0.0566(7) 0.0627(9) 0.0062(6) -0.0053(5) 0.0014(5)
P2 0.0422(5) 0.0561(7) 0.0450(8) -0.0070(6) 0.0003(5) 0.0028(5)
C1 0.054(3) 0.072(4) 0.081(5) -0.021(3) -0.007(3) -0.004(2)
O1 0.072(2) 0.099(3) 0.137(4) -0.055(3) 0.009(2) 0.002(2)
C2 0.063(3) 0.058(3) 0.064(4) 0.005(3) -0.017(3) -0.005(2)
O2 0.091(2) 0.075(2) 0.109(4) 0.024(2) -0.022(2) -0.035(2)
C5 0.049(2) 0.060(3) 0.071(4) 0.012(3) -0.015(2) -0.004(2)
O5 0.100(3) 0.107(3) 0.087(4) 0.051(2) -0.023(2) -0.011(2)
C4 0.040(2) 0.033(3) 0.084(4) 0.004(2) 0.004(2) -0.0029(18)
O4 0.0660(18) 0.058(2) 0.089(3) -0.0215(19) 0.0130(17) 0.0027(16)
C3 0.080(3) 0.069(3) 0.052(4) 0.001(3) 0.004(3) -0.009(3)
O3 0.122(3) 0.120(3) 0.067(4) 0.014(3) -0.015(3) -0.015(2)
C21 0.0385(19) 0.045(2) 0.044(3) -0.004(2) 0.0007(19) 0.0001(17)
C22 0.058(2) 0.064(3) 0.050(4) -0.017(2) -0.012(2) 0.017(2)
C23 0.069(3) 0.070(3) 0.081(5) -0.026(3) -0.015(3) 0.028(2)
C24 0.079(3) 0.076(4) 0.050(4) -0.024(3) 0.009(3) 0.008(3)
C25 0.087(3) 0.079(4) 0.040(4) -0.010(3) 0.007(3) 0.009(3)
C26 0.069(3) 0.063(3) 0.037(3) 0.001(2) 0.002(2) 0.018(2)
C31 0.043(2) 0.048(3) 0.047(3) 0.000(2) 0.0002(19) -0.0049(18)
C32 0.056(3) 0.069(3) 0.071(4) -0.011(3) 0.017(2) -0.012(2)
C33 0.065(3) 0.087(4) 0.095(5) -0.011(3) 0.028(3) -0.030(3)
C34 0.104(4) 0.068(4) 0.096(6) 0.004(3) 0.019(4) -0.036(3)
C35 0.080(3) 0.054(3) 0.105(6) 0.009(3) 0.008(3) -0.005(3)
C36 0.057(2) 0.046(3) 0.082(4) 0.007(2) 0.011(2) -0.002(2)
C41 0.046(2) 0.046(2) 0.034(3) -0.010(2) 0.0084(19) 0.0020(18)
C42 0.061(3) 0.063(3) 0.061(4) 0.015(2) 0.002(2) -0.001(2)
C43 0.061(3) 0.059(3) 0.103(5) -0.001(3) 0.010(3) -0.017(2)
C44 0.046(2) 0.080(4) 0.091(5) -0.026(3) 0.001(3) -0.006(3)
C45 0.049(2) 0.103(4) 0.046(4) 0.000(3) -0.007(2) 0.000(3)
C46 0.052(2) 0.077(3) 0.045(3) 0.000(2) 0.000(2) -0.004(2)
C51 0.046(2) 0.066(3) 0.043(3) -0.014(2) -0.001(2) -0.013(2)
C52 0.051(2) 0.109(4) 0.055(4) -0.013(3) 0.008(2) -0.019(3)
C53 0.074(4) 0.178(7) 0.054(5) -0.011(5) 0.017(3) -0.045(4)
C54 0.100(5) 0.181(8) 0.047(5) 0.012(5) -0.003(4) -0.081(5)
C55 0.118(5) 0.086(4) 0.070(5) 0.008(4) -0.021(4) -0.042(4)
C56 0.082(3) 0.071(4) 0.044(4) -0.008(3) -0.007(3) -0.017(3)
C6 0.0367(19) 0.056(3) 0.042(3) 0.002(2) 0.0009(18) 0.0034(17)

loop_
_atom_type_symbol
_atom_type_description
_atom_type_scat_dispersion_real
_atom_type_scat_dispersion_imag
_atom_type_scat_source
C C 0.0033 0.0016 'International Tables Vol C Tables 4.2.6.8 and 6.1.1.4'
H H 0.0000 0.0000 'International Tables Vol C Tables 4.2.6.8 and 6.1.1.4'
Fe Fe 0.3463 0.8444 'International Tables Vol C Tables 4.2.6.8 and 6.1.1.4'
P P 0.1023 0.0942 'International Tables Vol C Tables 4.2.6.8 and 6.1.1.4'
O O 0.0106 0.0060 'International Tables Vol C Tables 4.2.6.8 and 6.1.1.4'
S S 0.1246 0.1234 'International Tables Vol C Tables 4.2.6.8 and 6.1.1.4'

loop_
_geom_angle_atom_site_label_1
_geom_angle_atom_site_label_2
_geom_angle_atom_site_label_3
_geom_angle
_geom_angle_site_symmetry_1
_geom_angle_site_symmetry_3
_geom_angle_publ_flag
C4 Fe1 C5 99.2(2) . . ?
C4 Fe1 P1 97.52(12) . . ?
C5 Fe1 P1 91.60(14) . . ?
C4 Fe1 S2 95.10(12) . . ?
C5 Fe1 S2 89.00(13) . . ?
P1 Fe1 S2 167.10(5) . . ?
C4 Fe1 S1 112.56(15) . . ?
C5 Fe1 S1 148.11(16) . . ?
P1 Fe1 S1 87.66(4) . . ?
S2 Fe1 S1 85.05(4) . . ?
C4 Fe1 Fe2 146.60(13) . . ?
C5 Fe1 Fe2 95.94(14) . . ?
P1 Fe1 Fe2 111.70(4) . . ?
S2 Fe1 Fe2 55.44(3) . . ?
S1 Fe1 Fe2 55.37(3) . . ?
C3 Fe2 C2 99.7(2) . . ?
C3 Fe2 C1 91.9(2) . . ?
C2 Fe2 C1 95.8(2) . . ?
C3 Fe2 S1 156.87(15) . . ?
C2 Fe2 S1 103.07(15) . . ?
C1 Fe2 S1 90.03(16) . . ?
C3 Fe2 S2 87.38(17) . . ?
C2 Fe2 S2 98.84(16) . . ?
C1 Fe2 S2 165.26(15) . . ?
S1 Fe2 S2 85.02(4) . . ?
C3 Fe2 Fe1 102.62(15) . . ?
C2 Fe2 Fe1 144.42(17) . . ?
C1 Fe2 Fe1 110.72(14) . . ?
S1 Fe2 Fe1 55.46(3) . . ?
S2 Fe2 Fe1 55.31(3) . . ?
C21 P1 C6 103.49(17) . . ?
C21 P1 C31 100.58(19) . . ?
C6 P1 C31 100.63(17) . . ?
C21 P1 Fe1 115.56(11) . . ?
C6 P1 Fe1 115.34(13) . . ?
C31 P1 Fe1 118.76(12) . . ?
C11 S1 Fe2 109.98(14) . . ?
C11 S1 Fe1 113.18(14) . . ?
Fe2 S1 Fe1 69.17(4) . . ?
C12 C11 S1 117.6(3) . . ?
C11 C12 C13 115.3(4) . . ?
C12 C13 S2 117.4(3) . . ?
C13 S2 Fe1 112.78(13) . . ?
C13 S2 Fe2 111.04(15) . . ?
Fe1 S2 Fe2 69.25(3) . . ?
C51 P2 C41 103.22(18) . . ?
C51 P2 C6 102.14(19) . . ?
C41 P2 C6 100.08(16) . . ?
O1 C1 Fe2 176.1(4) . . ?
O2 C2 Fe2 178.7(4) . . ?
O5 C5 Fe1 178.2(4) . . ?
O4 C4 Fe1 172.8(4) . . ?
O3 C3 Fe2 178.4(5) . . ?
C22 C21 C26 118.0(4) . . ?
C22 C21 P1 123.7(3) . . ?
C26 C21 P1 118.3(3) . . ?
C21 C22 C23 120.0(4) . . ?
C24 C23 C22 120.9(4) . . ?
C25 C24 C23 119.7(5) . . ?
C24 C25 C26 120.1(5) . . ?
C25 C26 C21 121.3(4) . . ?
C36 C31 C32 118.7(4) . . ?
C36 C31 P1 121.7(3) . . ?
C32 C31 P1 119.6(3) . . ?
C33 C32 C31 120.2(4) . . ?
C34 C33 C32 120.9(5) . . ?
C33 C34 C35 120.0(5) . . ?
C34 C35 C36 119.5(5) . . ?
C31 C36 C35 120.7(4) . . ?
C46 C41 C42 116.7(4) . . ?
C46 C41 P2 127.3(3) . . ?
C42 C41 P2 115.9(3) . . ?
C43 C42 C41 120.7(4) . . ?
C44 C43 C42 120.1(5) . . ?
C45 C44 C43 119.5(4) . . ?
C44 C45 C46 121.1(5) . . ?
C45 C46 C41 121.8(4) . . ?
C56 C51 C52 118.6(5) . . ?
C56 C51 P2 124.9(3) . . ?
C52 C51 P2 116.5(4) . . ?
C53 C52 C51 120.6(6) . . ?
C54 C53 C52 121.4(6) . . ?
C53 C54 C55 119.9(7) . . ?
C54 C55 C56 119.6(6) . . ?
C51 C56 C55 119.9(5) . . ?
P1 C6 P2 113.12(18) . . ?

loop_
_geom_bond_atom_site_label_1
_geom_bond_atom_site_label_2
_geom_bond_distance
_geom_bond_site_symmetry_2
_geom_bond_publ_flag
Fe1 C4 1.760(5) . ?
Fe1 C5 1.765(5) . ?
Fe1 P1 2.2400(10) . ?
Fe1 S2 2.2555(10) . ?
Fe1 S1 2.2607(11) . ?
Fe1 Fe2 2.5651(8) . ?
Fe2 C3 1.758(6) . ?
Fe2 C2 1.779(5) . ?
Fe2 C1 1.793(5) . ?
Fe2 S1 2.2582(12) . ?
Fe2 S2 2.2592(13) . ?
P1 C21 1.821(4) . ?
P1 C6 1.835(4) . ?
P1 C31 1.845(4) . ?
S1 C11 1.818(4) . ?
C11 C12 1.490(6) . ?
C12 C13 1.522(6) . ?
C13 S2 1.820(5) . ?
P2 C51 1.828(5) . ?
P2 C41 1.840(4) . ?
P2 C6 1.860(4) . ?
C1 O1 1.132(5) . ?
C2 O2 1.137(5) . ?
C5 O5 1.140(5) . ?
C4 O4 1.155(5) . ?
C3 O3 1.151(5) . ?
C21 C22 1.374(5) . ?
C21 C26 1.395(6) . ?
C22 C23 1.388(6) . ?
C23 C24 1.365(7) . ?
C24 C25 1.358(6) . ?
C25 C26 1.370(6) . ?
C31 C36 1.363(5) . ?
C31 C32 1.397(5) . ?
C32 C33 1.378(6) . ?
C33 C34 1.350(6) . ?
C34 C35 1.380(7) . ?
C35 C36 1.399(5) . ?
C41 C46 1.366(6) . ?
C41 C42 1.397(5) . ?
C42 C43 1.389(5) . ?
C43 C44 1.356(7) . ?
C44 C45 1.348(6) . ?
C45 C46 1.365(5) . ?
C51 C56 1.378(6) . ?
C51 C52 1.387(6) . ?
C52 C53 1.362(8) . ?
C53 C54 1.356(8) . ?
C54 C55 1.365(9) . ?
C55 C56 1.412(7) . ?
